data_7232271
loop_
_publ_author_name
'Li, Ye-Xin'
'Yu, Zhen-Feng'
'Zhu, Cun-Zhao'
'Yang, Xiao-Feng'
'Nie, Yong'
'Cui, Yu'
'Sun, Guo-Xin'

_publ_section_title
;
 Three new metastable polymorphs of 1-(9-anthryl)-2-(1-naphthyl)ethylene
 and the polymorph-dependent phase transition and fluorescence change
 properties
;
_journal_issue 9
_journal_name_full CrystEngComm
_journal_page_first 1512
_journal_paper_doi 10.1039/C8CE01935E
_journal_volume 21
_journal_year 2019
_chemical_absolute_configuration unk
_chemical_formula_moiety 'C26 H18'
_chemical_formula_sum 'C26 H18'
_chemical_formula_weight 330.40
_space_group_crystal_system monoclinic
_space_group_IT_number 4
_space_group_name_Hall 'P 2yb'
_space_group_name_H-M_alt 'P 1 21 1'
_symmetry_space_group_name_Hall 'P 2yb'
_symmetry_space_group_name_H-M 'P 1 21 1'
_atom_sites_solution_hydrogens geom
_atom_sites_solution_primary iterative
_atom_sites_solution_secondary difmap
_audit_creation_date 2018-12-11
_audit_creation_method
;
Olex2 1.2
(compiled 2018.05.29 svn.r3508 for OlexSys, GUI svn.r5506)
;
_audit_update_record
;
2018-12-22 deposited with the CCDC.
2019-01-29 downloaded from the CCDC.
;
_cell_angle_alpha 90.00
_cell_angle_beta 95.028(10)
_cell_angle_gamma 90.00
_cell_formula_units_Z 4
_cell_length_a 9.7845(14)
_cell_length_b 5.5978(8)
_cell_length_c 32.633(5)
_cell_measurement_reflns_used 2803
_cell_measurement_temperature 296(2)
_cell_measurement_theta_max 52.200
_cell_measurement_theta_min 3.947
_cell_volume 1780.5(5)
_computing_cell_refinement 'SAINT v8.37A (Bruker, 2015)'
_computing_data_reduction 'SAINT v8.37A (Bruker, 2015)'
_computing_molecular_graphics 'Olex2 (Dolomanov et al., 2009)'
_computing_publication_material 'Olex2 (Dolomanov et al., 2009)'
_computing_structure_refinement 'ShelXL (Sheldrick, 2015)'
_computing_structure_solution 'olex2.solve (Bourhis et al., 2015)'
_diffrn_ambient_temperature 296.0
_diffrn_measured_fraction_theta_full 0.983
_diffrn_measured_fraction_theta_max 0.983
_diffrn_measurement_device_type 'Bruker APEX-II CCD'
_diffrn_measurement_method '\f and \w scans'
_diffrn_radiation_monochromator graphite
_diffrn_radiation_type GaK\a
_diffrn_radiation_wavelength 1.34139
_diffrn_reflns_av_R_equivalents 0.2351
_diffrn_reflns_av_unetI/netI 0.1734
_diffrn_reflns_limit_h_max 11
_diffrn_reflns_limit_h_min -11
_diffrn_reflns_limit_k_max 6
_diffrn_reflns_limit_k_min -6
_diffrn_reflns_limit_l_max 39
_diffrn_reflns_limit_l_min -39
_diffrn_reflns_number 43681
_diffrn_reflns_theta_full 55.67
_diffrn_reflns_theta_max 55.67
_diffrn_reflns_theta_min 3.55
_diffrn_source 'fine-focus sealed tube'
_diffrn_standards_number 0
_exptl_absorpt_coefficient_mu 0.340
_exptl_absorpt_correction_T_max 0.9966
_exptl_absorpt_correction_T_min 0.9832
_exptl_absorpt_correction_type multi-scan
_exptl_absorpt_process_details
'SADABS-2016/2 (Bruker,2016/2) was used for absorption correction. wR2(int) was 0.1467 before and 0.0852 after correction. The Ratio of minimum to maximum transmission is 0.7762. The \l/2 correction factor is Not present.'
_exptl_crystal_colour yellow
_exptl_crystal_density_diffrn 1.233
_exptl_crystal_density_method 'not measured'
_exptl_crystal_description prism
_exptl_crystal_F_000 696
_exptl_crystal_size_max 0.05
_exptl_crystal_size_mid 0.02
_exptl_crystal_size_min 0.01
_refine_diff_density_max 0.148
_refine_diff_density_min -0.168
_refine_diff_density_rms 0.043
_refine_ls_abs_structure_details 'Flack H D (1983), Acta Cryst. A39, 876-881'
_refine_ls_abs_structure_Flack 0(4)
_refine_ls_extinction_coef 0.0121(10)
_refine_ls_extinction_expression Fc^*^=kFc[1+0.001xFc^2^\l^3^/sin(2\q)]^-1/4^
_refine_ls_extinction_method SHELXL
_refine_ls_goodness_of_fit_ref 0.960
_refine_ls_hydrogen_treatment constr
_refine_ls_matrix_type full
_refine_ls_number_parameters 470
_refine_ls_number_reflns 6700
_refine_ls_number_restraints 1
_refine_ls_restrained_S_all 0.960
_refine_ls_R_factor_all 0.2605
_refine_ls_R_factor_gt 0.0799
_refine_ls_shift/su_max 0.001
_refine_ls_shift/su_mean 0.000
_refine_ls_structure_factor_coef Fsqd
_refine_ls_weighting_details 'calc w=1/[\s^2^(Fo^2^)+(0.0795P)^2^+0.0000P] where P=(Fo^2^+2Fc^2^)/3'
_refine_ls_weighting_scheme calc
_refine_ls_wR_factor_gt 0.1551
_refine_ls_wR_factor_ref 0.2312
_reflns_number_gt 2135
_reflns_number_total 6700
_reflns_threshold_expression >2sigma(I)
_cod_data_source_file c8ce01935e2.cif
_cod_data_source_block mjl17099_0m
_cod_depositor_comments 'Adding full bibliography for 7232271.cif.'
_cod_original_cell_volume 1780.5(4)
_cod_database_code 7232271
_olex2_refinement_description
;
1. Fixed Uiso
 At 1.2 times of:
  All C(H) groups
2.a Aromatic/amide H refined with riding coordinates:
 C2(H2), C3(H3), C4(H4), C5(H5), C7(H7), C8(H8), C9(H9), C11(H11), C12(H12),
 C15(H15), C16(H16), C17(H17), C18(H18), C20(H20), C22(H22), C23(H23), C24(H24),
  C25(H25), C2A(H2A), C3A(H3A), C4A(H4A), C5A(H5A), C7A(H7A), C8A(H8A),
 C9A(H9A), C11A(H11A), C12A(H12A), C15A(H15A), C16A(H16A), C17A(H17A),
 C18A(H18A), C20A(H20A), C22A(H22A), C23A(H23A), C24A(H24A), C25A(H25A)
;
_olex2_submission_special_instructions 'No special instructions were received'

loop_
_space_group_symop_id
_space_group_symop_operation_xyz
1 'x, y, z'
2 '-x, y+1/2, -z'

loop_
_atom_site_label
_atom_site_type_symbol
_atom_site_fract_x
_atom_site_fract_y
_atom_site_fract_z
_atom_site_U_iso_or_equiv
_atom_site_adp_type
_atom_site_occupancy
_atom_site_calc_flag
_atom_site_refinement_flags_posn
C1 C 0.7163(8) 0.0580(16) 0.9818(2) 0.079(2) Uani 1 d .
C2 C 0.6321(7) 0.2277(15) 0.9993(3) 0.091(2) Uani 1 d .
H2 H 0.5827 0.3379 0.9826 0.109 Uiso 1 calc R
C3 C 0.6233(8) 0.230(2) 1.0410(3) 0.110(3) Uani 1 d .
H3 H 0.5683 0.3431 1.0525 0.133 Uiso 1 calc R
C4 C 0.6954(10) 0.066(2) 1.0664(3) 0.117(3) Uani 1 d .
H4 H 0.6888 0.0693 1.0946 0.140 Uiso 1 calc R
C5 C 0.7743(9) -0.0975(19) 1.0502(3) 0.101(3) Uani 1 d .
H5 H 0.8215 -0.2071 1.0675 0.121 Uiso 1 calc R
C6 C 0.7883(8) -0.1090(16) 1.0078(3) 0.087(2) Uani 1 d .
C7 C 0.8686(9) -0.2821(18) 0.9907(4) 0.109(3) Uani 1 d .
H7 H 0.9139 -0.3946 1.0079 0.131 Uiso 1 calc R
C8 C 0.8829(8) -0.2914(19) 0.9492(3) 0.114(3) Uani 1 d .
H8 H 0.9397 -0.4043 0.9385 0.136 Uiso 1 calc R
C9 C 0.8089(8) -0.1251(17) 0.9232(3) 0.101(3) Uani 1 d .
H9 H 0.8176 -0.1305 0.8951 0.121 Uiso 1 calc R
C10 C 0.7258(7) 0.0420(15) 0.9380(3) 0.086(2) Uani 1 d .
C11 C 0.6466(8) 0.2083(16) 0.9097(2) 0.095(2) Uani 1 d .
H11 H 0.6371 0.3659 0.9181 0.113 Uiso 1 calc R
C12 C 0.5898(8) 0.1455(15) 0.8739(3) 0.100(3) Uani 1 d .
H12 H 0.5980 -0.0134 0.8662 0.121 Uiso 1 calc R
C13 C 0.5131(9) 0.3079(18) 0.8446(2) 0.091(2) Uani 1 d .
C14 C 0.3669(11) 0.2727(19) 0.8353(2) 0.096(2) Uani 1 d .
C15 C 0.2961(11) 0.0906(19) 0.8545(2) 0.105(3) Uani 1 d .
H15 H 0.3447 -0.0131 0.8726 0.126 Uiso 1 calc R
C16 C 0.1560(12) 0.063(2) 0.8469(3) 0.129(3) Uani 1 d .
H16 H 0.1112 -0.0608 0.8591 0.155 Uiso 1 calc R
C17 C 0.0812(11) 0.225(3) 0.8204(4) 0.135(4) Uani 1 d .
H17 H -0.0138 0.2115 0.8165 0.161 Uiso 1 calc R
C18 C 0.1431(11) 0.396(2) 0.8008(3) 0.120(3) Uani 1 d .
H18 H 0.0923 0.4943 0.7822 0.144 Uiso 1 calc R
C19 C 0.2920(10) 0.431(2) 0.8085(3) 0.098(3) Uani 1 d .
C20 C 0.3570(11) 0.6141(19) 0.7891(2) 0.108(3) Uani 1 d .
H20 H 0.3056 0.7168 0.7714 0.129 Uiso 1 calc R
C21 C 0.5012(11) 0.6460(17) 0.7959(3) 0.094(3) Uani 1 d .
C22 C 0.5682(13) 0.8278(19) 0.7752(2) 0.118(3) Uani 1 d .
H22 H 0.5176 0.9301 0.7573 0.142 Uiso 1 calc R
C23 C 0.7065(13) 0.853(2) 0.7816(3) 0.128(3) Uani 1 d .
H23 H 0.7504 0.9769 0.7691 0.153 Uiso 1 calc R
C24 C 0.7829(10) 0.691(2) 0.8073(3) 0.120(3) Uani 1 d .
H24 H 0.8780 0.7028 0.8100 0.144 Uiso 1 calc R
C25 C 0.7221(10) 0.5198(18) 0.8279(2) 0.105(3) Uani 1 d .
H25 H 0.7759 0.4209 0.8456 0.126 Uiso 1 calc R
C26 C 0.5756(10) 0.4848(17) 0.8234(3) 0.094(3) Uani 1 d .
C1A C 0.2146(7) 0.4437(14) 0.4983(2) 0.0702(19) Uani 1 d .
C2A C 0.1201(7) 0.6300(15) 0.4881(2) 0.080(2) Uani 1 d .
H2A H 0.1036 0.7424 0.5080 0.096 Uiso 1 calc R
C3A C 0.0520(7) 0.6504(15) 0.4498(2) 0.087(2) Uani 1 d .
H3A H -0.0096 0.7755 0.4444 0.104 Uiso 1 calc R
C4A C 0.0728(8) 0.4896(16) 0.4192(2) 0.088(2) Uani 1 d .
H4A H 0.0260 0.5061 0.3933 0.106 Uiso 1 calc R
C5A C 0.1627(8) 0.3054(16) 0.4271(2) 0.085(2) Uani 1 d .
H5A H 0.1775 0.1972 0.4063 0.102 Uiso 1 calc R
C6A C 0.2335(7) 0.2771(15) 0.4664(2) 0.0732(19) Uani 1 d .
C7A C 0.3265(7) 0.0859(15) 0.4749(2) 0.082(2) Uani 1 d .
H7A H 0.3427 -0.0226 0.4543 0.099 Uiso 1 calc R
C8A C 0.3929(7) 0.0604(15) 0.5134(3) 0.086(2) Uani 1 d .
H8A H 0.4525 -0.0673 0.5189 0.103 Uiso 1 calc R
C9A C 0.3716(7) 0.2255(15) 0.5446(2) 0.077(2) Uani 1 d .
H9A H 0.4182 0.2061 0.5705 0.092 Uiso 1 calc R
C10A C 0.2835(7) 0.4149(14) 0.5377(2) 0.071(2) Uani 1 d .
C11A C 0.2640(7) 0.5783(14) 0.5713(2) 0.077(2) Uani 1 d .
H11A H 0.1859 0.6735 0.5683 0.092 Uiso 1 calc R
C12A C 0.3447(7) 0.6074(15) 0.6057(2) 0.086(2) Uani 1 d .
H12A H 0.4248 0.5171 0.6084 0.103 Uiso 1 calc R
C13A C 0.3211(7) 0.7661(15) 0.6397(2) 0.076(2) Uani 1 d .
C14A C 0.1956(8) 0.7489(16) 0.6597(2) 0.0749(19) Uani 1 d .
C15A C 0.1006(8) 0.5600(16) 0.6518(2) 0.088(2) Uani 1 d .
H15A H 0.1193 0.4429 0.6328 0.105 Uiso 1 calc R
C16A C -0.0157(9) 0.5446(18) 0.6707(3) 0.102(3) Uani 1 d .
H16A H -0.0751 0.4167 0.6652 0.122 Uiso 1 calc R
C17A C -0.0480(9) 0.723(2) 0.6992(3) 0.103(3) Uani 1 d .
H17A H -0.1310 0.7173 0.7111 0.123 Uiso 1 calc R
C18A C 0.0404(8) 0.8994(18) 0.7090(2) 0.094(2) Uani 1 d .
H18A H 0.0191 1.0122 0.7283 0.113 Uiso 1 calc R
C19A C 0.1681(8) 0.9203(16) 0.6904(2) 0.084(2) Uani 1 d .
C20A C 0.2641(8) 1.1003(15) 0.7015(2) 0.086(2) Uani 1 d .
H20A H 0.2443 1.2152 0.7207 0.104 Uiso 1 calc R
C21A C 0.3878(8) 1.1082(16) 0.6840(2) 0.083(2) Uani 1 d .
C22A C 0.4859(9) 1.2914(16) 0.6959(2) 0.095(2) Uani 1 d .
H22A H 0.4647 1.4077 0.7147 0.114 Uiso 1 calc R
C23A C 0.6108(9) 1.2968(19) 0.6797(3) 0.110(3) Uani 1 d .
H23A H 0.6768 1.4081 0.6891 0.132 Uiso 1 calc R
C24A C 0.6378(8) 1.1361(17) 0.6494(3) 0.101(3) Uani 1 d .
H24A H 0.7210 1.1467 0.6378 0.122 Uiso 1 calc R
C25A C 0.5470(8) 0.9617(16) 0.6358(2) 0.094(2) Uani 1 d .
H25A H 0.5693 0.8542 0.6157 0.113 Uiso 1 calc R
C26A C 0.4173(7) 0.9466(14) 0.6528(2) 0.074(2) Uani 1 d .

loop_
_atom_site_aniso_label
_atom_site_aniso_U_11
_atom_site_aniso_U_22
_atom_site_aniso_U_33
_atom_site_aniso_U_23
_atom_site_aniso_U_13
_atom_site_aniso_U_12
C1 0.075(5) 0.078(6) 0.082(6) 0.004(5) -0.003(4) -0.009(5)
C2 0.081(5) 0.097(6) 0.092(6) -0.001(5) -0.003(4) 0.008(5)
C3 0.105(7) 0.132(9) 0.092(6) -0.001(6) -0.001(5) -0.010(6)
C4 0.117(8) 0.129(9) 0.103(7) 0.002(8) 0.003(6) -0.006(7)
C5 0.097(6) 0.105(8) 0.098(7) 0.019(6) -0.001(5) -0.013(6)
C6 0.075(5) 0.072(6) 0.113(7) 0.008(6) 0.000(5) -0.003(5)
C7 0.093(7) 0.092(8) 0.138(8) 0.027(7) -0.012(6) 0.006(6)
C8 0.086(6) 0.103(8) 0.150(9) 0.004(7) 0.003(6) 0.025(5)
C9 0.079(5) 0.109(7) 0.113(6) -0.013(6) 0.005(5) 0.006(6)
C10 0.068(5) 0.082(6) 0.106(7) -0.004(5) -0.001(5) 0.005(5)
C11 0.093(6) 0.098(7) 0.091(6) -0.019(5) -0.003(5) 0.015(5)
C12 0.097(6) 0.087(7) 0.116(7) -0.007(6) -0.003(5) 0.020(5)
C13 0.090(7) 0.096(7) 0.086(6) -0.008(6) -0.004(5) 0.012(6)
C14 0.123(8) 0.092(7) 0.073(5) -0.012(5) 0.011(6) 0.019(7)
C15 0.114(8) 0.110(8) 0.091(6) -0.009(6) 0.006(6) 0.012(7)
C16 0.108(8) 0.147(10) 0.134(9) -0.035(8) 0.019(6) -0.002(8)
C17 0.090(8) 0.174(13) 0.139(10) -0.041(9) 0.008(7) 0.017(9)
C18 0.097(8) 0.158(11) 0.103(7) -0.036(7) 0.002(6) 0.036(7)
C19 0.100(7) 0.112(8) 0.083(6) -0.019(6) 0.003(5) 0.035(7)
C20 0.127(9) 0.116(9) 0.075(6) -0.018(6) -0.011(6) 0.032(7)
C21 0.118(8) 0.084(7) 0.080(6) 0.005(5) 0.002(6) 0.023(6)
C22 0.158(10) 0.118(10) 0.078(6) 0.008(6) 0.008(7) 0.040(8)
C23 0.139(9) 0.125(9) 0.122(8) -0.005(7) 0.027(7) 0.034(8)
C24 0.116(8) 0.131(10) 0.114(7) 0.000(7) 0.018(6) 0.030(8)
C25 0.107(8) 0.117(8) 0.094(6) -0.002(6) 0.023(5) 0.015(6)
C26 0.108(8) 0.091(7) 0.082(6) -0.020(5) 0.006(5) 0.023(6)
C1A 0.060(4) 0.072(5) 0.079(5) -0.002(5) 0.009(4) -0.003(4)
C2A 0.077(5) 0.094(6) 0.070(5) -0.002(4) 0.009(4) -0.007(5)
C3A 0.068(5) 0.101(7) 0.092(6) -0.009(5) 0.012(5) 0.004(4)
C4A 0.079(5) 0.099(7) 0.085(6) 0.000(5) 0.003(4) -0.004(5)
C5A 0.081(5) 0.093(7) 0.081(6) -0.003(5) 0.012(4) -0.012(5)
C6A 0.069(5) 0.069(6) 0.082(5) 0.004(5) 0.011(4) -0.006(4)
C7A 0.083(5) 0.071(6) 0.095(6) -0.016(5) 0.018(4) -0.015(5)
C8A 0.084(5) 0.073(6) 0.099(6) 0.014(5) 0.005(5) 0.000(5)
C9A 0.070(5) 0.083(6) 0.076(5) 0.001(5) 0.000(4) -0.003(5)
C10A 0.064(5) 0.075(6) 0.074(5) 0.008(5) 0.011(4) -0.009(4)
C11A 0.068(4) 0.081(5) 0.081(5) -0.008(5) 0.003(4) 0.001(4)
C12A 0.076(5) 0.094(6) 0.087(5) -0.002(5) 0.007(4) 0.004(5)
C13A 0.073(5) 0.079(6) 0.074(5) 0.003(5) 0.000(4) 0.013(5)
C14A 0.077(5) 0.087(6) 0.060(4) 0.001(4) -0.005(4) 0.003(5)
C15A 0.075(5) 0.094(6) 0.094(5) 0.000(5) 0.007(4) -0.008(5)
C16A 0.090(6) 0.113(8) 0.101(6) 0.005(6) 0.000(5) -0.016(6)
C17A 0.083(6) 0.121(8) 0.104(7) 0.001(6) 0.009(5) -0.006(6)
C18A 0.087(6) 0.113(7) 0.083(5) -0.008(5) 0.014(5) 0.008(6)
C19A 0.086(6) 0.101(7) 0.063(5) 0.006(5) -0.002(4) 0.012(5)
C20A 0.088(6) 0.094(7) 0.075(5) -0.010(5) -0.001(4) 0.005(5)
C21A 0.080(6) 0.092(7) 0.076(5) 0.003(5) -0.007(4) 0.004(5)
C22A 0.098(6) 0.092(7) 0.093(6) -0.007(5) -0.003(5) -0.001(6)
C23A 0.087(7) 0.123(8) 0.119(7) -0.022(7) 0.000(5) -0.023(6)
C24A 0.073(6) 0.117(8) 0.115(7) -0.008(6) 0.011(5) -0.013(6)
C25A 0.063(5) 0.113(7) 0.105(6) -0.007(5) 0.003(4) 0.002(5)
C26A 0.076(5) 0.077(6) 0.068(5) -0.002(4) -0.005(4) 0.006(5)

loop_
_atom_type_symbol
_atom_type_description
_atom_type_scat_dispersion_real
_atom_type_scat_dispersion_imag
_atom_type_scat_source
C C 0.0150 0.0070 'International Tables Vol C Tables 4.2.6.8 and 6.1.1.4'
H H 0.0000 0.0000 'International Tables Vol C Tables 4.2.6.8 and 6.1.1.4'

loop_
_geom_angle_atom_site_label_1
_geom_angle_atom_site_label_2
_geom_angle_atom_site_label_3
_geom_angle
C2 C1 C10 122.3(8)
C6 C1 C2 118.8(7)
C6 C1 C10 118.9(8)
C1 C2 H2 120.1
C3 C2 C1 119.9(8)
C3 C2 H2 120.1
C2 C3 H3 119.6
C2 C3 C4 120.8(9)
C4 C3 H3 119.6
C3 C4 H4 120.0
C5 C4 C3 120.0(9)
C5 C4 H4 120.0
C4 C5 H5 118.9
C4 C5 C6 122.1(9)
C6 C5 H5 118.9
C5 C6 C1 118.5(9)
C7 C6 C1 119.3(8)
C7 C6 C5 122.2(9)
C6 C7 H7 119.0
C8 C7 C6 122.0(9)
C8 C7 H7 119.0
C7 C8 H8 120.9
C7 C8 C9 118.3(9)
C9 C8 H8 120.9
C8 C9 H9 118.9
C10 C9 C8 122.2(8)
C10 C9 H9 118.9
C1 C10 C11 120.1(8)
C9 C10 C1 119.1(8)
C9 C10 C11 120.8(8)
C10 C11 H11 118.4
C12 C11 C10 123.3(8)
C12 C11 H11 118.4
C11 C12 H12 117.6
C11 C12 C13 124.7(8)
C13 C12 H12 117.6
C14 C13 C12 119.3(9)
C26 C13 C12 123.0(8)
C26 C13 C14 117.6(9)
C15 C14 C13 121.3(10)
C19 C14 C13 119.7(10)
C19 C14 C15 118.9(10)
C14 C15 H15 119.4
C16 C15 C14 121.3(10)
C16 C15 H15 119.4
C15 C16 H16 120.3
C15 C16 C17 119.5(12)
C17 C16 H16 120.3
C16 C17 H17 119.2
C18 C17 C16 121.6(11)
C18 C17 H17 119.2
C17 C18 H18 119.9
C17 C18 C19 120.1(11)
C19 C18 H18 119.9
C14 C19 C18 118.5(11)
C20 C19 C14 121.0(9)
C20 C19 C18 120.5(11)
C19 C20 H20 119.7
C19 C20 C21 120.6(9)
C21 C20 H20 119.7
C20 C21 C26 117.6(10)
C22 C21 C20 120.8(10)
C22 C21 C26 121.5(10)
C21 C22 H22 120.0
C23 C22 C21 119.9(10)
C23 C22 H22 120.0
C22 C23 H23 120.2
C22 C23 C24 119.7(11)
C24 C23 H23 120.2
C23 C24 H24 119.2
C25 C24 C23 121.7(10)
C25 C24 H24 119.2
C24 C25 H25 119.1
C24 C25 C26 121.8(10)
C26 C25 H25 119.1
C13 C26 C21 123.0(9)
C13 C26 C25 121.7(9)
C21 C26 C25 115.2(10)
C2A C1A C6A 115.7(7)
C10A C1A C2A 123.5(7)
C10A C1A C6A 120.8(7)
C1A C2A H2A 118.8
C3A C2A C1A 122.3(7)
C3A C2A H2A 118.8
C2A C3A H3A 119.4
C2A C3A C4A 121.2(8)
C4A C3A H3A 119.4
C3A C4A H4A 120.3
C5A C4A C3A 119.5(7)
C5A C4A H4A 120.3
C4A C5A H5A 119.6
C4A C5A C6A 120.9(8)
C6A C5A H5A 119.6
C5A C6A C1A 120.5(7)
C5A C6A C7A 121.2(8)
C7A C6A C1A 118.3(7)
C6A C7A H7A 119.9
C8A C7A C6A 120.2(7)
C8A C7A H7A 119.9
C7A C8A H8A 119.7
C7A C8A C9A 120.5(7)
C9A C8A H8A 119.7
C8A C9A H9A 119.3
C10A C9A C8A 121.4(7)
C10A C9A H9A 119.3
C1A C10A C11A 122.2(7)
C9A C10A C1A 118.8(7)
C9A C10A C11A 119.0(7)
C10A C11A H11A 116.3
C12A C11A C10A 127.5(7)
C12A C11A H11A 116.3
C11A C12A H12A 116.6
C11A C12A C13A 126.8(7)
C13A C12A H12A 116.6
C14A C13A C12A 120.1(7)
C26A C13A C12A 121.2(7)
C26A C13A C14A 118.6(7)
C15A C14A C13A 122.5(7)
C15A C14A C19A 118.0(7)
C19A C14A C13A 119.4(7)
C14A C15A H15A 118.9
C16A C15A C14A 122.1(8)
C16A C15A H15A 118.9
C15A C16A H16A 119.9
C15A C16A C17A 120.1(9)
C17A C16A H16A 119.9
C16A C17A H17A 120.0
C18A C17A C16A 120.0(8)
C18A C17A H17A 120.0
C17A C18A H18A 119.0
C17A C18A C19A 121.9(9)
C19A C18A H18A 119.0
C14A C19A C18A 117.6(8)
C20A C19A C14A 120.1(7)
C20A C19A C18A 122.4(8)
C19A C20A H20A 119.8
C21A C20A C19A 120.4(8)
C21A C20A H20A 119.8
C20A C21A C22A 120.1(9)
C20A C21A C26A 121.2(8)
C26A C21A C22A 118.6(7)
C21A C22A H22A 119.7
C23A C22A C21A 120.6(8)
C23A C22A H22A 119.7
C22A C23A H23A 120.2
C22A C23A C24A 119.6(8)
C24A C23A H23A 120.2
C23A C24A H24A 118.7
C25A C24A C23A 122.7(8)
C25A C24A H24A 118.7
C24A C25A H25A 120.4
C24A C25A C26A 119.2(8)
C26A C25A H25A 120.4
C13A C26A C25A 120.8(7)
C21A C26A C13A 120.1(7)
C21A C26A C25A 119.1(7)

loop_
_geom_bond_atom_site_label_1
_geom_bond_atom_site_label_2
_geom_bond_distance
C1 C2 1.411(10)
C1 C6 1.410(10)
C1 C10 1.444(9)
C2 H2 0.9300
C2 C3 1.372(9)
C3 H3 0.9300
C3 C4 1.388(12)
C4 H4 0.9300
C4 C5 1.335(11)
C5 H5 0.9300
C5 C6 1.403(10)
C6 C7 1.394(11)
C7 H7 0.9300
C7 C8 1.374(11)
C8 H8 0.9300
C8 C9 1.415(11)
C9 H9 0.9300
C9 C10 1.355(10)
C10 C11 1.480(10)
C11 H11 0.9300
C11 C12 1.298(9)
C12 H12 0.9300
C12 C13 1.475(11)
C13 C14 1.450(11)
C13 C26 1.382(11)
C14 C15 1.410(11)
C14 C19 1.405(10)
C15 H15 0.9300
C15 C16 1.380(11)
C16 H16 0.9300
C16 C17 1.412(14)
C17 H17 0.9300
C17 C18 1.327(14)
C18 H18 0.9300
C18 C19 1.469(12)
C19 C20 1.388(12)
C20 H20 0.9300
C20 C21 1.421(11)
C21 C22 1.413(12)
C21 C26 1.427(10)
C22 H22 0.9300
C22 C23 1.359(11)
C23 H23 0.9300
C23 C24 1.404(11)
C24 H24 0.9300
C24 C25 1.340(11)
C25 H25 0.9300
C25 C26 1.441(11)
C1A C2A 1.415(9)
C1A C6A 1.423(9)
C1A C10A 1.408(8)
C2A H2A 0.9300
C2A C3A 1.367(8)
C3A H3A 0.9300
C3A C4A 1.373(9)
C4A H4A 0.9300
C4A C5A 1.365(10)
C5A H5A 0.9300
C5A C6A 1.413(9)
C6A C7A 1.417(10)
C7A H7A 0.9300
C7A C8A 1.371(8)
C8A H8A 0.9300
C8A C9A 1.404(10)
C9A H9A 0.9300
C9A C10A 1.373(9)
C10A C11A 1.452(9)
C11A H11A 0.9300
C11A C12A 1.325(8)
C12A H12A 0.9300
C12A C13A 1.457(9)
C13A C14A 1.444(9)
C13A C26A 1.420(10)
C14A C15A 1.416(10)
C14A C19A 1.428(10)
C15A H15A 0.9300
C15A C16A 1.345(9)
C16A H16A 0.9300
C16A C17A 1.420(12)
C17A H17A 0.9300
C17A C18A 1.332(11)
C18A H18A 0.9300
C18A C19A 1.441(9)
C19A C20A 1.403(10)
C20A H20A 0.9300
C20A C21A 1.383(9)
C21A C22A 1.434(10)
C21A C26A 1.410(9)
C22A H22A 0.9300
C22A C23A 1.373(9)
C23A H23A 0.9300
C23A C24A 1.378(11)
C24A H24A 0.9300
C24A C25A 1.368(10)
C25A H25A 0.9300
C25A C26A 1.432(9)
